data_2230081
loop_
_publ_author_name
'Liu, Yu-Peng'
'Li, Zong-Qi'
'Tan, Yong-Xia'
'Zhang, Zhi-Jie'

_publ_section_title
;
 Ferrocenyl(methyl)diphenylsilane
;
_journal_coeditor_code MW2007
_journal_issue 5
_journal_name_full 'Acta Crystallographica Section E'
_journal_page_first m636
_journal_paper_doi 10.1107/S1600536811014796
_journal_volume 67
_journal_year 2011
_chemical_formula_iupac '[Fe (C5 H5) (C18 H17 Si)]'
_chemical_formula_moiety 'C23 H22 Fe Si'
_chemical_formula_sum 'C23 H22 Fe Si'
_chemical_formula_weight 382.35
_chemical_name_systematic
;
Ferrocenyl(methyl)diphenylsilane
;
_space_group_IT_number 14
_symmetry_cell_setting monoclinic
_symmetry_space_group_name_Hall '-P 2ybc'
_symmetry_space_group_name_H-M 'P 1 21/c 1'
_atom_sites_solution_hydrogens geom
_atom_sites_solution_primary direct
_atom_sites_solution_secondary difmap
_audit_creation_method SHELXL97
_cell_angle_alpha 90.00
_cell_angle_beta 100.408(4)
_cell_angle_gamma 90.00
_cell_formula_units_Z 4
_cell_length_a 7.4318(15)
_cell_length_b 17.795(4)
_cell_length_c 14.367(3)
_cell_measurement_reflns_used 6544
_cell_measurement_temperature 173(2)
_cell_measurement_theta_max 27.48
_cell_measurement_theta_min 1.84
_cell_volume 1868.8(7)
_computing_cell_refinement 'CrystalClear (Rigaku, 2007)'
_computing_data_collection 'CrystalClear (Rigaku, 2007)'
_computing_data_reduction 'CrystalClear (Rigaku, 2007)'
_computing_molecular_graphics 'XP in SHELXTL (Sheldrick, 2008)'
_computing_publication_material 'SHELXL97 (Sheldrick, 2008)'
_computing_structure_refinement 'SHELXL97 (Sheldrick, 2008)'
_computing_structure_solution 'SHELXS97 (Sheldrick, 2008)'
_diffrn_ambient_temperature 173(2)
_diffrn_measured_fraction_theta_full 0.997
_diffrn_measured_fraction_theta_max 0.997
_diffrn_measurement_device_type 'Rigaku MM007-HF CCD (Saturn 724+)'
_diffrn_measurement_method '\w scans at fixed \c = 45\%'
_diffrn_radiation_monochromator Confocal
_diffrn_radiation_source 'rotating anode'
_diffrn_radiation_type MoK\a
_diffrn_radiation_wavelength 0.71073
_diffrn_reflns_av_R_equivalents 0.0470
_diffrn_reflns_av_sigmaI/netI 0.0379
_diffrn_reflns_limit_h_max 9
_diffrn_reflns_limit_h_min -9
_diffrn_reflns_limit_k_max 23
_diffrn_reflns_limit_k_min -22
_diffrn_reflns_limit_l_max 18
_diffrn_reflns_limit_l_min -18
_diffrn_reflns_number 16474
_diffrn_reflns_theta_full 27.46
_diffrn_reflns_theta_max 27.46
_diffrn_reflns_theta_min 1.84
_exptl_absorpt_coefficient_mu 0.873
_exptl_absorpt_correction_T_max 0.8950
_exptl_absorpt_correction_T_min 0.7921
_exptl_absorpt_correction_type multi-scan
_exptl_absorpt_process_details '(CrystalClear; Rigaku, 2007)'
_exptl_crystal_colour yellow
_exptl_crystal_density_diffrn 1.359
_exptl_crystal_density_method 'not measured'
_exptl_crystal_description block
_exptl_crystal_F_000 800
_exptl_crystal_size_max 0.28
_exptl_crystal_size_mid 0.26
_exptl_crystal_size_min 0.13
_refine_diff_density_max 0.351
_refine_diff_density_min -0.249
_refine_ls_extinction_method none
_refine_ls_goodness_of_fit_ref 1.182
_refine_ls_hydrogen_treatment constr
_refine_ls_matrix_type full
_refine_ls_number_parameters 227
_refine_ls_number_reflns 4265
_refine_ls_number_restraints 0
_refine_ls_restrained_S_all 1.182
_refine_ls_R_factor_all 0.0546
_refine_ls_R_factor_gt 0.0493
_refine_ls_shift/su_max 0.000
_refine_ls_shift/su_mean 0.000
_refine_ls_structure_factor_coef Fsqd
_refine_ls_weighting_details 'calc w = 1/[\s^2^(Fo^2^)+(0.0318P)^2^+1.4337P] where P=(Fo^2^+2Fc^2^)/3'
_refine_ls_weighting_scheme calc
_refine_ls_wR_factor_gt 0.1030
_refine_ls_wR_factor_ref 0.1054
_reflns_number_gt 3998
_reflns_number_total 4265
_reflns_threshold_expression I>2\s(I)
_cod_data_source_file mw2007.cif
_cod_data_source_block I
_cod_original_sg_symbol_H-M 'P 21/c'
_cod_database_code 2230081
_cod_database_fobs_code 2230081

loop_
_symmetry_equiv_pos_as_xyz
'x, y, z'
'-x, y+1/2, -z+1/2'
'-x, -y, -z'
'x, -y-1/2, z-1/2'

loop_
_atom_site_type_symbol
_atom_site_label
_atom_site_fract_x
_atom_site_fract_y
_atom_site_fract_z
_atom_site_U_iso_or_equiv
_atom_site_adp_type
_atom_site_calc_flag
_atom_site_refinement_flags
_atom_site_occupancy
_atom_site_symmetry_multiplicity
_atom_site_disorder_assembly
_atom_site_disorder_group
Fe Fe1 0.26293(4) 0.334745(19) 0.53570(2) 0.02536(11) Uani d . 1 1 . .
Si Si1 0.45588(9) 0.15904(4) 0.48452(4) 0.02365(15) Uani d . 1 1 . .
C C1 0.4252(3) 0.26273(13) 0.47397(15) 0.0248(5) Uani d . 1 1 . .
C C2 0.5333(3) 0.31775(14) 0.53173(18) 0.0288(5) Uani d . 1 1 . .
H H2A 0.6307 0.3066 0.5877 0.035 Uiso calc R 1 1 . .
C C3 0.4780(4) 0.39057(15) 0.4979(2) 0.0367(6) Uani d . 1 1 . .
H H3A 0.5306 0.4393 0.5249 0.044 Uiso calc R 1 1 . .
C C4 0.3346(4) 0.38192(16) 0.41877(19) 0.0391(6) Uani d . 1 1 . .
H H4A 0.2682 0.4236 0.3803 0.047 Uiso calc R 1 1 . .
C C5 0.3012(3) 0.30396(15) 0.40376(16) 0.0311(5) Uani d . 1 1 . .
H H5A 0.2063 0.2814 0.3532 0.037 Uiso calc R 1 1 . .
C C6 0.2323(4) 0.33179(17) 0.67424(18) 0.0378(6) Uani d . 1 1 . .
H H6A 0.3321 0.3234 0.7300 0.045 Uiso calc R 1 1 . .
C C7 0.1755(4) 0.40192(17) 0.6337(2) 0.0443(7) Uani d . 1 1 . .
H H7A 0.2273 0.4520 0.6558 0.053 Uiso calc R 1 1 . .
C C8 0.0317(4) 0.3887(2) 0.5559(2) 0.0494(8) Uani d . 1 1 . .
H H8A -0.0361 0.4280 0.5135 0.059 Uiso calc R 1 1 . .
C C9 0.0006(4) 0.3108(2) 0.5492(2) 0.0472(8) Uani d . 1 1 . .
H H9A -0.0929 0.2848 0.5011 0.057 Uiso calc R 1 1 . .
C C10 0.1244(4) 0.27564(17) 0.62260(19) 0.0390(6) Uani d . 1 1 . .
H H10A 0.1343 0.2204 0.6352 0.047 Uiso calc R 1 1 . .
C C11 0.6161(3) 0.13831(13) 0.59914(16) 0.0257(5) Uani d . 1 1 . .
C C12 0.5675(4) 0.15244(15) 0.68696(17) 0.0344(6) Uani d . 1 1 . .
H H12A 0.4517 0.1743 0.6892 0.041 Uiso calc R 1 1 . .
C C13 0.6844(4) 0.13532(16) 0.77123(18) 0.0395(6) Uani d . 1 1 . .
H H13A 0.6478 0.1452 0.8301 0.047 Uiso calc R 1 1 . .
C C14 0.8527(4) 0.10412(16) 0.76933(19) 0.0413(7) Uani d . 1 1 . .
H H14A 0.9327 0.0924 0.8269 0.050 Uiso calc R 1 1 . .
C C15 0.9057(4) 0.08981(17) 0.6838(2) 0.0409(6) Uani d . 1 1 . .
H H15A 1.0223 0.0684 0.6824 0.049 Uiso calc R 1 1 . .
C C16 0.7881(3) 0.10685(14) 0.59942(17) 0.0311(5) Uani d . 1 1 . .
H H16A 0.8258 0.0968 0.5409 0.037 Uiso calc R 1 1 . .
C C17 0.5722(3) 0.12657(14) 0.38585(15) 0.0256(5) Uani d . 1 1 . .
C C18 0.5443(4) 0.05473(14) 0.34648(17) 0.0322(5) Uani d . 1 1 . .
H H18A 0.4606 0.0216 0.3682 0.039 Uiso calc R 1 1 . .
C C19 0.6371(4) 0.03118(16) 0.2761(2) 0.0424(7) Uani d . 1 1 . .
H H19A 0.6152 -0.0176 0.2497 0.051 Uiso calc R 1 1 . .
C C20 0.7603(4) 0.07783(17) 0.24421(18) 0.0401(6) Uani d . 1 1 . .
H H20A 0.8248 0.0611 0.1967 0.048 Uiso calc R 1 1 . .
C C21 0.7898(4) 0.14908(17) 0.28160(18) 0.0373(6) Uani d . 1 1 . .
H H21A 0.8741 0.1818 0.2596 0.045 Uiso calc R 1 1 . .
C C22 0.6961(3) 0.17263(15) 0.35131(17) 0.0322(5) Uani d . 1 1 . .
H H22A 0.7172 0.2219 0.3764 0.039 Uiso calc R 1 1 . .
C C23 0.2338(3) 0.10882(16) 0.47803(19) 0.0353(6) Uani d . 1 1 . .
H H23A 0.1518 0.1222 0.4190 0.053 Uiso calc R 1 1 . .
H H23B 0.1777 0.1234 0.5321 0.053 Uiso calc R 1 1 . .
H H23C 0.2553 0.0545 0.4796 0.053 Uiso calc R 1 1 . .

loop_
_atom_site_aniso_label
_atom_site_aniso_U_11
_atom_site_aniso_U_22
_atom_site_aniso_U_33
_atom_site_aniso_U_12
_atom_site_aniso_U_13
_atom_site_aniso_U_23
Fe1 0.02179(18) 0.0283(2) 0.02612(18) 0.00286(14) 0.00470(13) -0.00229(13)
Si1 0.0220(3) 0.0261(3) 0.0235(3) 0.0012(3) 0.0060(2) -0.0008(2)
C1 0.0218(11) 0.0294(12) 0.0250(11) 0.0034(10) 0.0092(9) 0.0005(9)
C2 0.0211(11) 0.0294(12) 0.0372(13) -0.0009(10) 0.0089(9) -0.0002(10)
C3 0.0326(14) 0.0277(13) 0.0524(16) -0.0049(11) 0.0147(12) 0.0019(11)
C4 0.0411(15) 0.0362(15) 0.0427(15) 0.0083(13) 0.0149(12) 0.0140(11)
C5 0.0309(13) 0.0387(14) 0.0241(11) 0.0042(12) 0.0062(9) 0.0028(10)
C6 0.0326(14) 0.0552(18) 0.0264(12) 0.0024(13) 0.0074(10) -0.0059(11)
C7 0.0482(17) 0.0425(16) 0.0460(16) 0.0049(14) 0.0187(13) -0.0158(13)
C8 0.0394(16) 0.066(2) 0.0445(16) 0.0295(16) 0.0113(13) -0.0023(14)
C9 0.0194(12) 0.080(2) 0.0428(16) -0.0023(14) 0.0086(11) -0.0226(15)
C10 0.0366(14) 0.0426(16) 0.0438(15) -0.0039(13) 0.0231(12) -0.0059(12)
C11 0.0281(12) 0.0230(11) 0.0263(11) 0.0002(10) 0.0061(9) 0.0009(9)
C12 0.0384(14) 0.0374(14) 0.0279(12) 0.0070(12) 0.0069(10) 0.0006(10)
C13 0.0522(17) 0.0406(15) 0.0254(12) 0.0000(14) 0.0062(11) 0.0005(11)
C14 0.0408(15) 0.0460(16) 0.0329(14) -0.0042(13) -0.0051(11) 0.0114(11)
C15 0.0285(13) 0.0491(17) 0.0438(15) 0.0051(13) 0.0028(11) 0.0130(13)
C16 0.0285(12) 0.0355(13) 0.0300(12) 0.0003(11) 0.0072(10) 0.0052(10)
C17 0.0241(11) 0.0309(12) 0.0214(10) 0.0047(10) 0.0029(8) 0.0019(9)
C18 0.0378(14) 0.0273(12) 0.0338(13) 0.0018(11) 0.0124(11) 0.0004(10)
C19 0.0571(18) 0.0329(14) 0.0411(15) 0.0067(14) 0.0194(13) -0.0053(11)
C20 0.0407(15) 0.0511(17) 0.0324(13) 0.0126(14) 0.0168(11) 0.0004(12)
C21 0.0312(13) 0.0524(17) 0.0299(13) -0.0037(13) 0.0101(10) 0.0023(11)
C22 0.0304(13) 0.0375(14) 0.0280(12) -0.0045(11) 0.0036(10) -0.0042(10)
C23 0.0275(13) 0.0377(15) 0.0412(14) -0.0035(11) 0.0076(11) -0.0043(11)

loop_
_atom_type_symbol
_atom_type_description
_atom_type_scat_dispersion_real
_atom_type_scat_dispersion_imag
_atom_type_scat_source
C C 0.0033 0.0016 'International Tables Vol C Tables 4.2.6.8 and 6.1.1.4'
H H 0.0000 0.0000 'International Tables Vol C Tables 4.2.6.8 and 6.1.1.4'
Si Si 0.0817 0.0704 'International Tables Vol C Tables 4.2.6.8 and 6.1.1.4'
Fe Fe 0.3463 0.8444 'International Tables Vol C Tables 4.2.6.8 and 6.1.1.4'

loop_
_geom_angle_atom_site_label_1
_geom_angle_atom_site_label_2
_geom_angle_atom_site_label_3
_geom_angle_site_symmetry_1
_geom_angle_site_symmetry_3
_geom_angle
_geom_angle_publ_flag
C1 Si1 C23 . . 112.13(11) ?
C1 Si1 C17 . . 108.03(10) ?
C23 Si1 C17 . . 109.78(11) ?
C1 Si1 C11 . . 108.27(10) ?
C23 Si1 C11 . . 111.31(11) ?
C17 Si1 C11 . . 107.13(10) ?
C2 C1 C5 . . 106.2(2) ?
C2 C1 Si1 . . 125.65(18) ?
C5 C1 Si1 . . 128.02(18) ?
C3 C2 C1 . . 109.2(2) ?
C3 C2 H2A . . 125.4 ?
C1 C2 H2A . . 125.4 ?
C2 C3 C4 . . 107.7(2) ?
C2 C3 H3A . . 126.1 ?
C4 C3 H3A . . 126.1 ?
C3 C4 C5 . . 108.2(2) ?
C3 C4 H4A . . 125.9 ?
C5 C4 H4A . . 125.9 ?
C4 C5 C1 . . 108.7(2) ?
C4 C5 H5A . . 125.7 ?
C1 C5 H5A . . 125.7 ?
C10 C6 C7 . . 108.2(3) ?
C10 C6 H6A . . 125.9 ?
C7 C6 H6A . . 125.9 ?
C6 C7 C8 . . 107.8(3) ?
C6 C7 H7A . . 126.1 ?
C8 C7 H7A . . 126.1 ?
C9 C8 C7 . . 107.9(3) ?
C9 C8 H8A . . 126.1 ?
C7 C8 H8A . . 126.1 ?
C8 C9 C10 . . 108.0(3) ?
C8 C9 H9A . . 126.0 ?
C10 C9 H9A . . 126.0 ?
C6 C10 C9 . . 108.1(3) ?
C6 C10 H10A . . 125.9 ?
C9 C10 H10A . . 125.9 ?
C16 C11 C12 . . 117.1(2) ?
C16 C11 Si1 . . 120.98(17) ?
C12 C11 Si1 . . 121.88(19) ?
C13 C12 C11 . . 121.6(3) ?
C13 C12 H12A . . 119.2 ?
C11 C12 H12A . . 119.2 ?
C14 C13 C12 . . 119.9(3) ?
C14 C13 H13A . . 120.0 ?
C12 C13 H13A . . 120.0 ?
C13 C14 C15 . . 120.0(2) ?
C13 C14 H14A . . 120.0 ?
C15 C14 H14A . . 120.0 ?
C14 C15 C16 . . 119.9(3) ?
C14 C15 H15A . . 120.0 ?
C16 C15 H15A . . 120.0 ?
C15 C16 C11 . . 121.4(2) ?
C15 C16 H16A . . 119.3 ?
C11 C16 H16A . . 119.3 ?
C22 C17 C18 . . 117.0(2) ?
C22 C17 Si1 . . 120.84(19) ?
C18 C17 Si1 . . 122.10(18) ?
C19 C18 C17 . . 120.9(2) ?
C19 C18 H18A . . 119.5 ?
C17 C18 H18A . . 119.5 ?
C20 C19 C18 . . 120.6(3) ?
C20 C19 H19A . . 119.7 ?
C18 C19 H19A . . 119.7 ?
C19 C20 C21 . . 119.6(2) ?
C19 C20 H20A . . 120.2 ?
C21 C20 H20A . . 120.2 ?
C20 C21 C22 . . 119.6(3) ?
C20 C21 H21A . . 120.2 ?
C22 C21 H21A . . 120.2 ?
C21 C22 C17 . . 122.2(2) ?
C21 C22 H22A . . 118.9 ?
C17 C22 H22A . . 118.9 ?
Si1 C23 H23A . . 109.5 ?
Si1 C23 H23B . . 109.5 ?
H23A C23 H23B . . 109.5 ?
Si1 C23 H23C . . 109.5 ?
H23A C23 H23C . . 109.5 ?
H23B C23 H23C . . 109.5 ?

loop_
_geom_bond_atom_site_label_1
_geom_bond_atom_site_label_2
_geom_bond_site_symmetry_2
_geom_bond_distance
_geom_bond_publ_flag
Fe1 C4 . 2.033(3) ?
Fe1 C8 . 2.035(3) ?
Fe1 C3 . 2.037(3) ?
Fe1 C9 . 2.039(3) ?
Fe1 C7 . 2.040(3) ?
Fe1 C5 . 2.042(2) ?
Fe1 C2 . 2.043(2) ?
Fe1 C6 . 2.045(3) ?
Fe1 C10 . 2.047(3) ?
Fe1 C1 . 2.066(2) ?
Si1 C1 . 1.862(2) ?
Si1 C23 . 1.864(3) ?
Si1 C17 . 1.880(2) ?
Si1 C11 . 1.886(2) ?
C1 C2 . 1.432(3) ?
C1 C5 . 1.438(3) ?
C2 C3 . 1.419(3) ?
C2 H2A . 1.0000 ?
C3 C4 . 1.419(4) ?
C3 H3A . 1.0000 ?
C4 C5 . 1.419(4) ?
C4 H4A . 1.0000 ?
C5 H5A . 1.0000 ?
C6 C10 . 1.406(4) ?
C6 C7 . 1.409(4) ?
C6 H6A . 1.0000 ?
C7 C8 . 1.420(4) ?
C7 H7A . 1.0000 ?
C8 C9 . 1.406(5) ?
C8 H8A . 1.0000 ?
C9 C10 . 1.414(4) ?
C9 H9A . 1.0000 ?
C10 H10A . 1.0000 ?
C11 C16 . 1.395(3) ?
C11 C12 . 1.397(3) ?
C12 C13 . 1.390(4) ?
C12 H12A . 0.9500 ?
C13 C14 . 1.374(4) ?
C13 H13A . 0.9500 ?
C14 C15 . 1.381(4) ?
C14 H14A . 0.9500 ?
C15 C16 . 1.394(3) ?
C15 H15A . 0.9500 ?
C16 H16A . 0.9500 ?
C17 C22 . 1.390(3) ?
C17 C18 . 1.398(3) ?
C18 C19 . 1.388(3) ?
C18 H18A . 0.9500 ?
C19 C20 . 1.374(4) ?
C19 H19A . 0.9500 ?
C20 C21 . 1.379(4) ?
C20 H20A . 0.9500 ?
C21 C22 . 1.384(4) ?
C21 H21A . 0.9500 ?
C22 H22A . 0.9500 ?
C23 H23A . 0.9800 ?
C23 H23B . 0.9800 ?
C23 H23C . 0.9800 ?

loop_
_geom_torsion_atom_site_label_1
_geom_torsion_atom_site_label_2
_geom_torsion_atom_site_label_3
_geom_torsion_atom_site_label_4
_geom_torsion_site_symmetry_1
_geom_torsion_site_symmetry_2
_geom_torsion_site_symmetry_3
_geom_torsion_site_symmetry_4
_geom_torsion
_geom_torsion_publ_flag
C23 Si1 C1 C2 . . . . 135.4(2) ?
C17 Si1 C1 C2 . . . . -103.5(2) ?
C11 Si1 C1 C2 . . . . 12.2(2) ?
C23 Si1 C1 C5 . . . . -49.7(2) ?
C17 Si1 C1 C5 . . . . 71.4(2) ?
C11 Si1 C1 C5 . . . . -172.9(2) ?
C5 C1 C2 C3 . . . . -0.2(3) ?
Si1 C1 C2 C3 . . . . 175.60(17) ?
C1 C2 C3 C4 . . . . 0.2(3) ?
C2 C3 C4 C5 . . . . 0.0(3) ?
C3 C4 C5 C1 . . . . -0.1(3) ?
C2 C1 C5 C4 . . . . 0.2(3) ?
Si1 C1 C5 C4 . . . . -175.47(17) ?
C10 C6 C7 C8 . . . . -0.3(3) ?
C6 C7 C8 C9 . . . . 0.1(3) ?
C7 C8 C9 C10 . . . . 0.1(3) ?
C7 C6 C10 C9 . . . . 0.4(3) ?
C8 C9 C10 C6 . . . . -0.3(3) ?
C1 Si1 C11 C16 . . . . -114.3(2) ?
C23 Si1 C11 C16 . . . . 122.0(2) ?
C17 Si1 C11 C16 . . . . 2.0(2) ?
C1 Si1 C11 C12 . . . . 66.7(2) ?
C23 Si1 C11 C12 . . . . -56.9(2) ?
C17 Si1 C11 C12 . . . . -177.0(2) ?
C16 C11 C12 C13 . . . . -0.6(4) ?
Si1 C11 C12 C13 . . . . 178.4(2) ?
C11 C12 C13 C14 . . . . 0.4(4) ?
C12 C13 C14 C15 . . . . 0.0(4) ?
C13 C14 C15 C16 . . . . -0.2(4) ?
C14 C15 C16 C11 . . . . -0.1(4) ?
C12 C11 C16 C15 . . . . 0.4(4) ?
Si1 C11 C16 C15 . . . . -178.6(2) ?
C1 Si1 C17 C22 . . . . 31.9(2) ?
C23 Si1 C17 C22 . . . . 154.5(2) ?
C11 Si1 C17 C22 . . . . -84.5(2) ?
C1 Si1 C17 C18 . . . . -150.6(2) ?
C23 Si1 C17 C18 . . . . -28.0(2) ?
C11 Si1 C17 C18 . . . . 93.0(2) ?
C22 C17 C18 C19 . . . . 0.0(4) ?
Si1 C17 C18 C19 . . . . -177.6(2) ?
C17 C18 C19 C20 . . . . 0.7(4) ?
C18 C19 C20 C21 . . . . -1.0(4) ?
C19 C20 C21 C22 . . . . 0.5(4) ?
C20 C21 C22 C17 . . . . 0.2(4) ?
C18 C17 C22 C21 . . . . -0.5(4) ?
Si1 C17 C22 C21 . . . . 177.1(2) ?
